data_4102119
loop_
_publ_author_name
'Takeru Furuya'
'Diego Benitez'
'Ekaterina Tkatchouk'
'Alexandra E. Strom'
'Pingping Tang'
'William A. Goddard'
'Tobias Ritter'

_publ_section_title
;
 Mechanism of C-F Reductive Elimination from Palladium(IV) Fluorides
;
_journal_name_full 'Journal of the American Chemical Society'
_journal_page_first 3793
_journal_page_last 3807
_journal_paper_doi 10.1021/ja909371t
_journal_volume 132
_journal_year 2010
_chemical_compound_source 'chemical synthesis'
_chemical_formula_iupac
;
[Pd F2 (C17 H12 N3 O4 S) (C13 H8 N)] . (C2 H3 N)
;
_chemical_formula_moiety 'C30 H20 F2 N4 O4 Pd S, C2 H3 N'
_chemical_formula_structural
;
(Pd F2 (C17 H12 N3 O4 S) (C13 H8 N)) (C2 H3 N)
;
_chemical_formula_sum 'C32 H23 F2 N5 O4 Pd S'
_chemical_formula_weight 718.01
_chemical_name_common TF04054
_chemical_name_systematic
; 
(Benzo[h]quinolinato){(2-nitrophenyl-sulfonyl)[(2-(pyridine-2-yl)phenyl]
amido}-difluoropalladium(IV) Acetonitrile Solvate
;
_chemical_temperature_decomposition 416
_space_group_IT_number 14
_symmetry_cell_setting monoclinic
_symmetry_Int_Tables_number 14
_symmetry_space_group_name_Hall '-P 2yn'
_symmetry_space_group_name_H-M 'P 1 21/n 1'
_atom_sites_solution_hydrogens geom
_atom_sites_solution_primary direct
_atom_sites_solution_secondary difmap
_audit_creation_method SHELXL-97
_cell_angle_alpha 90.00
_cell_angle_beta 99.197(3)
_cell_angle_gamma 90.00
_cell_formula_units_Z 4
_cell_length_a 10.0089(3)
_cell_length_b 13.3937(4)
_cell_length_c 21.0503(7)
_cell_measurement_reflns_used 1442
_cell_measurement_temperature 193(2)
_cell_measurement_theta_max 17.95
_cell_measurement_theta_min 2.42
_cell_volume 2785.65(15)
_computing_cell_refinement 'SAINT V7.34A (Bruker AXS, 2006b)'
_computing_data_collection 'APEX2 v2.1-0 (Bruker AXS, 2006a)'
_computing_data_reduction
;
SAINT V7.34A (Bruker AXS, 2006b), SADABS (Bruker AXS, 2004)
;
_computing_molecular_graphics 'SHELXTL v6.12 (Bruker AXS, 2001)'
_computing_publication_material 'SHELXTL v6.12 (Bruker AXS, 2001)'
_computing_structure_refinement 'SHELXTL v6.12 (Bruker AXS, 2001)'
_computing_structure_solution 'SHELXTL v6.12 (Bruker AXS, 2001)'
_diffrn_ambient_temperature 193(2)
_diffrn_detector_area_resol_mean 836.6
_diffrn_measured_fraction_theta_full 1.000
_diffrn_measured_fraction_theta_max 1.000
_diffrn_measurement_device_type 'Bruker APEX II CCD'
_diffrn_measurement_method '\w scans, 2147 0.5\% rotations'
_diffrn_radiation_monochromator graphite
_diffrn_radiation_source 'fine-focus sealed tube'
_diffrn_radiation_type 'Mo K\a'
_diffrn_radiation_wavelength 0.71073
_diffrn_reflns_av_R_equivalents 0.1469
_diffrn_reflns_av_sigmaI/netI 0.0690
_diffrn_reflns_limit_h_max 10
_diffrn_reflns_limit_h_min -10
_diffrn_reflns_limit_k_max 14
_diffrn_reflns_limit_k_min -14
_diffrn_reflns_limit_l_max 22
_diffrn_reflns_limit_l_min -22
_diffrn_reflns_number 34170
_diffrn_reflns_theta_full 22.49
_diffrn_reflns_theta_max 22.49
_diffrn_reflns_theta_min 1.81
_diffrn_standards_decay_% 0
_diffrn_standards_number 0
_exptl_absorpt_coefficient_mu 0.805
_exptl_absorpt_correction_T_max 0.9802
_exptl_absorpt_correction_T_min 0.9421
_exptl_absorpt_correction_type multi-scan
_exptl_absorpt_process_details 'SADABS (Bruker AXS, 2004)'
_exptl_crystal_colour orange
_exptl_crystal_density_diffrn 1.712
_exptl_crystal_density_method 'not measured'
_exptl_crystal_description prism
_exptl_crystal_F_000 1448
_exptl_crystal_size_max 0.075
_exptl_crystal_size_mid 0.050
_exptl_crystal_size_min 0.025
_refine_diff_density_max 0.392
_refine_diff_density_min -0.505
_refine_diff_density_rms 0.095
_refine_ls_extinction_method none
_refine_ls_goodness_of_fit_ref 1.042
_refine_ls_hydrogen_treatment constr
_refine_ls_matrix_type full
_refine_ls_number_parameters 424
_refine_ls_number_reflns 3643
_refine_ls_number_restraints 58
_refine_ls_restrained_S_all 1.034
_refine_ls_R_factor_all 0.0728
_refine_ls_R_factor_gt 0.0383
_refine_ls_shift/su_max 0.001
_refine_ls_shift/su_mean 0.000
_refine_ls_structure_factor_coef Fsqd
_refine_ls_weighting_details 'w=1/[\s^2^(Fo^2^)+(0.0234P)^2^+3.0772P] where P=(Fo^2^+2Fc^2^)/3'
_refine_ls_weighting_scheme calc
_refine_ls_wR_factor_gt 0.0703
_refine_ls_wR_factor_ref 0.0829
_reflns_number_gt 2584
_reflns_number_total 3643
_reflns_threshold_expression I>2\s(I)
_cod_data_source_file ja909371t_si_002.cif
_cod_data_source_block compound_3
_cod_original_sg_symbol_H-M 'P 21/n'
_cod_database_code 4102119

loop_
_symmetry_equiv_pos_as_xyz
'x, y, z'
'-x+1/2, y+1/2, -z+1/2'
'-x, -y, -z'
'x-1/2, -y-1/2, z-1/2'

loop_
_atom_site_label
_atom_site_type_symbol
_atom_site_fract_x
_atom_site_fract_y
_atom_site_fract_z
_atom_site_U_iso_or_equiv
_atom_site_adp_type
_atom_site_occupancy
_atom_site_symmetry_multiplicity
_atom_site_calc_flag
_atom_site_refinement_flags
_atom_site_disorder_assembly
_atom_site_disorder_group
Pd Pd 0.38382(4) 0.14240(3) 0.11830(2) 0.02164(14) Uani 1 1 d . . .
F1 F 0.5817(3) 0.1199(2) 0.10968(14) 0.0319(9) Uani 1 1 d . . .
F2 F 0.3569(3) 0.2017(2) 0.03236(14) 0.0336(9) Uani 1 1 d . . .
N1 N 0.4481(4) 0.2737(3) 0.1604(2) 0.0259(12) Uani 1 1 d . . .
C2 C 0.5333(6) 0.3254(4) 0.1286(3) 0.0325(16) Uani 1 1 d . . .
H2 H 0.5444 0.3054 0.0865 0.039 Uiso 1 1 calc R . .
C3 C 0.6042(6) 0.4070(5) 0.1567(4) 0.0414(18) Uani 1 1 d . . .
H3 H 0.6627 0.4439 0.1341 0.050 Uiso 1 1 calc R . .
C4 C 0.5884(6) 0.4335(5) 0.2178(3) 0.0406(17) Uani 1 1 d . . .
H4 H 0.6383 0.4881 0.2382 0.049 Uiso 1 1 calc R . .
C5 C 0.5021(6) 0.3826(4) 0.2496(3) 0.0334(16) Uani 1 1 d . . .
H5 H 0.4911 0.4021 0.2918 0.040 Uiso 1 1 calc R . .
C6 C 0.4298(5) 0.3020(4) 0.2202(3) 0.0271(15) Uani 1 1 d . . .
C7 C 0.3327(5) 0.2461(4) 0.2521(2) 0.0197(13) Uani 1 1 d . . .
C8 C 0.2497(5) 0.3008(4) 0.2879(3) 0.0273(15) Uani 1 1 d . . .
H8 H 0.2622 0.3708 0.2930 0.033 Uiso 1 1 calc R . .
C9 C 0.1528(6) 0.2546(5) 0.3150(3) 0.0325(16) Uani 1 1 d . . .
H9 H 0.0957 0.2928 0.3376 0.039 Uiso 1 1 calc R . .
C10 C 0.1354(6) 0.1517(5) 0.3100(3) 0.0345(16) Uani 1 1 d . . .
H10 H 0.0684 0.1198 0.3301 0.041 Uiso 1 1 calc R . .
C11 C 0.2160(5) 0.0960(5) 0.2757(3) 0.0263(15) Uani 1 1 d . . .
H11 H 0.2040 0.0258 0.2723 0.032 Uiso 1 1 calc R . .
C12 C 0.3140(5) 0.1421(5) 0.2464(2) 0.0205(13) Uani 1 1 d . . .
N13 N 0.3895(4) 0.0854(3) 0.2075(2) 0.0209(11) Uani 1 1 d . . .
S14 S 0.51034(14) 0.01861(11) 0.24661(7) 0.0254(4) Uani 1 1 d . . .
O15 O 0.5754(4) -0.0350(3) 0.20167(18) 0.0313(10) Uani 1 1 d . . .
O16 O 0.4573(4) -0.0359(3) 0.29572(17) 0.0285(10) Uani 1 1 d . . .
C17 C 0.6294(5) 0.1061(4) 0.2875(3) 0.0234(14) Uani 1 1 d . . .
C18 C 0.7074(5) 0.1609(4) 0.2510(3) 0.0263(15) Uani 1 1 d . . .
H18 H 0.6995 0.1486 0.2061 0.032 Uiso 1 1 calc R . .
C19 C 0.7959(6) 0.2328(5) 0.2790(3) 0.0338(16) Uani 1 1 d . . .
H19 H 0.8505 0.2684 0.2537 0.041 Uiso 1 1 calc R . .
C20 C 0.8057(6) 0.2534(5) 0.3443(3) 0.0358(17) Uani 1 1 d . . .
H20 H 0.8643 0.3050 0.3630 0.043 Uiso 1 1 calc R . .
C21 C 0.7315(6) 0.1998(5) 0.3822(3) 0.0340(16) Uani 1 1 d . . .
H21 H 0.7400 0.2122 0.4271 0.041 Uiso 1 1 calc R . .
C22 C 0.6435(5) 0.1268(4) 0.3528(3) 0.0271(15) Uani 1 1 d . . .
N23 N 0.5678(6) 0.0732(5) 0.3970(2) 0.0391(14) Uani 1 1 d . . .
O24 O 0.6112(5) -0.0078(4) 0.4178(2) 0.0541(14) Uani 1 1 d . . .
O25 O 0.4687(5) 0.1156(4) 0.4113(2) 0.0633(16) Uani 1 1 d . . .
N26 N 0.3319(4) 0.0074(3) 0.0802(2) 0.0240(12) Uani 1 1 d . . .
C27 C 0.4128(6) -0.0563(5) 0.0580(3) 0.0297(15) Uani 1 1 d . . .
H27 H 0.5051 -0.0392 0.0585 0.036 Uiso 1 1 calc R . .
C28 C 0.3656(6) -0.1483(5) 0.0337(3) 0.0337(15) Uani 1 1 d . . .
H28 H 0.4247 -0.1934 0.0170 0.040 Uiso 1 1 calc R . .
C29 C 0.2333(7) -0.1735(5) 0.0339(3) 0.0379(18) Uani 1 1 d . . .
H29 H 0.2017 -0.2376 0.0190 0.045 Uiso 1 1 calc R . .
C29A C 0.1433(6) -0.1060(5) 0.0560(3) 0.0339(16) Uani 1 1 d . . .
C30 C 0.0012(7) -0.1190(5) 0.0562(3) 0.0409(18) Uani 1 1 d . . .
H30 H -0.0402 -0.1805 0.0418 0.049 Uiso 1 1 calc R . .
C31 C -0.0753(7) -0.0461(5) 0.0763(3) 0.0381(17) Uani 1 1 d . . .
H31 H -0.1687 -0.0583 0.0764 0.046 Uiso 1 1 calc R . .
C31A C -0.0199(6) 0.0495(5) 0.0976(3) 0.0320(16) Uani 1 1 d . . .
C32 C -0.0953(6) 0.1317(6) 0.1133(3) 0.0389(17) Uani 1 1 d . . .
H32 H -0.1896 0.1248 0.1139 0.047 Uiso 1 1 calc R . .
C33 C -0.0330(6) 0.2224(6) 0.1277(3) 0.0403(18) Uani 1 1 d . . .
H33 H -0.0861 0.2779 0.1368 0.048 Uiso 1 1 calc R . .
C34 C 0.1070(6) 0.2354(5) 0.1295(3) 0.0277(15) Uani 1 1 d . . .
H34 H 0.1479 0.2987 0.1394 0.033 Uiso 1 1 calc R . .
C35 C 0.1834(5) 0.1549(5) 0.1167(2) 0.0249(14) Uani 1 1 d . . .
C35A C 0.1193(5) 0.0636(5) 0.0991(2) 0.0225(14) Uani 1 1 d . . .
C35B C 0.1984(6) -0.0138(4) 0.0791(3) 0.0232(14) Uani 1 1 d . . .
N1S N 0.416(2) 0.594(2) 0.023(2) 0.065(8) Uani 0.50 1 d PDU A 1
C2S C 0.343(5) 0.539(3) 0.040(3) 0.047(8) Uani 0.50 1 d PDU A 1
C3S C 0.2607(7) 0.4559(5) 0.0577(3) 0.0523(19) Uani 1 1 d DU . .
H3SA H 0.2038 0.4302 0.0189 0.078 Uiso 0.50 1 calc PR A 1
H3SB H 0.2030 0.4792 0.0882 0.078 Uiso 0.50 1 calc PR A 1
H3SC H 0.3201 0.4026 0.0776 0.078 Uiso 0.50 1 calc PR A 1
H3SD H 0.2798 0.4616 0.1047 0.078 Uiso 0.50 1 calc PR A 2
H3SE H 0.2951 0.3919 0.0445 0.078 Uiso 0.50 1 calc PR A 2
H3SF H 0.1627 0.4593 0.0433 0.078 Uiso 0.50 1 calc PR A 2
N1S* N 0.372(2) 0.608(2) 0.011(2) 0.055(7) Uani 0.50 1 d PDU A 2
C2S* C 0.327(6) 0.537(3) 0.029(3) 0.048(8) Uani 0.50 1 d PDU A 2

loop_
_atom_site_aniso_label
_atom_site_aniso_U_11
_atom_site_aniso_U_22
_atom_site_aniso_U_33
_atom_site_aniso_U_23
_atom_site_aniso_U_13
_atom_site_aniso_U_12
Pd 0.0194(2) 0.0236(3) 0.0223(3) 0.0001(2) 0.00444(17) 0.0001(2)
F1 0.0214(18) 0.042(2) 0.033(2) 0.0000(16) 0.0079(15) 0.0011(15)
F2 0.036(2) 0.040(2) 0.0259(19) 0.0061(17) 0.0080(16) -0.0007(17)
N1 0.023(3) 0.020(3) 0.034(3) -0.003(2) 0.005(2) -0.002(2)
C2 0.033(4) 0.031(4) 0.036(4) 0.007(3) 0.013(3) 0.000(3)
C3 0.027(4) 0.027(4) 0.072(6) 0.004(4) 0.013(4) -0.010(3)
C4 0.038(4) 0.023(4) 0.061(5) -0.013(4) 0.010(4) -0.002(3)
C5 0.028(4) 0.031(4) 0.041(4) -0.009(3) 0.005(3) -0.001(3)
C6 0.017(3) 0.025(4) 0.038(4) -0.002(3) 0.001(3) 0.005(3)
C7 0.018(3) 0.020(4) 0.019(3) -0.003(3) -0.001(3) 0.003(3)
C8 0.023(3) 0.024(4) 0.032(4) -0.006(3) -0.002(3) 0.003(3)
C9 0.019(3) 0.046(5) 0.032(4) -0.014(3) 0.001(3) 0.002(3)
C10 0.025(3) 0.052(5) 0.028(4) -0.003(4) 0.007(3) -0.008(4)
C11 0.019(3) 0.035(4) 0.025(4) 0.001(3) 0.004(3) -0.002(3)
C12 0.014(3) 0.027(3) 0.019(3) -0.001(3) -0.005(2) 0.006(3)
N13 0.015(2) 0.021(3) 0.026(3) 0.000(2) 0.002(2) 0.006(2)
S14 0.0242(8) 0.0201(9) 0.0305(9) -0.0010(7) 0.0002(7) 0.0014(7)
O15 0.028(2) 0.026(2) 0.039(3) -0.006(2) 0.004(2) 0.0131(19)
O16 0.030(2) 0.023(2) 0.031(2) 0.0099(19) 0.0004(19) -0.0045(18)
C17 0.016(3) 0.023(4) 0.031(4) 0.000(3) 0.002(3) 0.006(3)
C18 0.018(3) 0.035(4) 0.027(3) 0.008(3) 0.005(3) 0.008(3)
C19 0.018(3) 0.039(4) 0.045(4) 0.002(3) 0.006(3) -0.003(3)
C20 0.024(4) 0.043(5) 0.039(4) -0.008(4) 0.001(3) -0.007(3)
C21 0.029(4) 0.038(4) 0.034(4) -0.011(3) 0.000(3) 0.001(3)
C22 0.024(3) 0.027(4) 0.031(4) 0.003(3) 0.007(3) 0.008(3)
N23 0.038(4) 0.053(4) 0.026(3) -0.007(3) 0.003(3) -0.011(3)
O24 0.059(3) 0.054(4) 0.044(3) 0.018(3) -0.006(2) -0.006(3)
O25 0.064(4) 0.062(4) 0.077(4) -0.013(3) 0.048(3) -0.010(3)
N26 0.025(3) 0.029(3) 0.019(3) -0.001(2) 0.005(2) 0.000(2)
C27 0.039(4) 0.030(4) 0.020(3) 0.003(3) 0.007(3) 0.006(3)
C28 0.044(4) 0.033(4) 0.022(3) -0.007(3) 0.000(3) 0.005(4)
C29 0.063(5) 0.025(4) 0.022(4) 0.001(3) -0.005(3) -0.003(4)
C29A 0.043(4) 0.034(4) 0.022(4) 0.005(3) -0.004(3) -0.010(3)
C30 0.043(4) 0.044(5) 0.029(4) 0.000(3) -0.011(3) -0.020(4)
C31 0.033(4) 0.055(5) 0.026(4) 0.005(4) 0.003(3) -0.019(4)
C31A 0.031(4) 0.044(5) 0.020(4) 0.004(3) 0.001(3) -0.001(3)
C32 0.021(3) 0.074(5) 0.021(3) 0.008(4) 0.001(3) 0.002(4)
C33 0.028(4) 0.062(5) 0.032(4) -0.001(4) 0.007(3) 0.017(4)
C34 0.023(3) 0.037(4) 0.023(3) 0.002(3) 0.001(3) 0.000(3)
C35 0.018(3) 0.039(4) 0.018(3) -0.001(3) 0.004(2) -0.002(3)
C35A 0.019(3) 0.040(4) 0.007(3) 0.004(3) -0.002(2) 0.001(3)
C35B 0.026(4) 0.027(4) 0.016(3) 0.002(3) 0.002(3) 0.002(3)
N1S 0.070(17) 0.051(11) 0.08(2) 0.013(10) 0.026(17) 0.023(12)
C2S 0.066(17) 0.051(13) 0.026(16) -0.003(11) 0.011(15) 0.015(10)
C3S 0.066(5) 0.048(5) 0.042(4) 0.004(4) 0.004(4) 0.009(4)
N1S* 0.055(14) 0.042(12) 0.069(16) -0.002(9) 0.010(14) 0.006(11)
C2S* 0.058(14) 0.044(12) 0.04(2) -0.014(11) -0.004(11) -0.003(10)

loop_
_atom_type_symbol
_atom_type_description
_atom_type_scat_dispersion_real
_atom_type_scat_dispersion_imag
_atom_type_scat_source
C C 0.0033 0.0016 'International Tables Vol C Tables 4.2.6.8 and 6.1.1.4'
H H 0.0000 0.0000 'International Tables Vol C Tables 4.2.6.8 and 6.1.1.4'
N N 0.0061 0.0033 'International Tables Vol C Tables 4.2.6.8 and 6.1.1.4'
O O 0.0106 0.0060 'International Tables Vol C Tables 4.2.6.8 and 6.1.1.4'
F F 0.0171 0.0103 'International Tables Vol C Tables 4.2.6.8 and 6.1.1.4'
S S 0.1246 0.1234 'International Tables Vol C Tables 4.2.6.8 and 6.1.1.4'
Pd Pd -0.9988 1.0072 'International Tables Vol C Tables 4.2.6.8 and 6.1.1.4'

loop_
_geom_angle_atom_site_label_1
_geom_angle_atom_site_label_2
_geom_angle_atom_site_label_3
_geom_angle
_geom_angle_site_symmetry_1
_geom_angle_site_symmetry_3
_geom_angle_publ_flag
F2 Pd C35 87.81(18) . . ?
F2 Pd N26 90.47(15) . . ?
C35 Pd N26 82.8(2) . . ?
F2 Pd N13 173.48(15) . . ?
C35 Pd N13 85.77(19) . . ?
N26 Pd N13 89.85(18) . . ?
F2 Pd N1 92.23(17) . . ?
C35 Pd N1 100.5(2) . . ?
N26 Pd N1 175.84(18) . . ?
N13 Pd N1 87.82(18) . . ?
F2 Pd F1 88.27(13) . . ?
C35 Pd F1 172.95(18) . . ?
N26 Pd F1 91.38(16) . . ?
N13 Pd F1 98.24(14) . . ?
N1 Pd F1 85.54(15) . . ?
C6 N1 C2 120.3(5) . . ?
C6 N1 Pd 124.6(4) . . ?
C2 N1 Pd 114.1(4) . . ?
N1 C2 C3 120.8(6) . . ?
N1 C2 H2 119.6 . . ?
C3 C2 H2 119.6 . . ?
C4 C3 C2 118.5(6) . . ?
C4 C3 H3 120.7 . . ?
C2 C3 H3 120.7 . . ?
C5 C4 C3 120.8(6) . . ?
C5 C4 H4 119.6 . . ?
C3 C4 H4 119.6 . . ?
C4 C5 C6 119.9(6) . . ?
C4 C5 H5 120.1 . . ?
C6 C5 H5 120.1 . . ?
N1 C6 C5 119.5(5) . . ?
N1 C6 C7 118.7(5) . . ?
C5 C6 C7 121.8(5) . . ?
C12 C7 C8 118.5(5) . . ?
C12 C7 C6 123.5(5) . . ?
C8 C7 C6 117.9(5) . . ?
C9 C8 C7 120.7(6) . . ?
C9 C8 H8 119.6 . . ?
C7 C8 H8 119.6 . . ?
C8 C9 C10 120.8(6) . . ?
C8 C9 H9 119.6 . . ?
C10 C9 H9 119.6 . . ?
C11 C10 C9 119.8(6) . . ?
C11 C10 H10 120.1 . . ?
C9 C10 H10 120.1 . . ?
C10 C11 C12 120.4(6) . . ?
C10 C11 H11 119.8 . . ?
C12 C11 H11 119.8 . . ?
C11 C12 C7 119.8(5) . . ?
C11 C12 N13 119.9(5) . . ?
C7 C12 N13 120.2(5) . . ?
C12 N13 S14 115.2(3) . . ?
C12 N13 Pd 113.3(3) . . ?
S14 N13 Pd 126.1(2) . . ?
O15 S14 O16 118.9(2) . . ?
O15 S14 N13 108.9(2) . . ?
O16 S14 N13 108.4(2) . . ?
O15 S14 C17 108.0(2) . . ?
O16 S14 C17 106.3(3) . . ?
N13 S14 C17 105.6(2) . . ?
C22 C17 C18 117.7(5) . . ?
C22 C17 S14 124.2(4) . . ?
C18 C17 S14 118.0(4) . . ?
C19 C18 C17 120.8(5) . . ?
C19 C18 H18 119.6 . . ?
C17 C18 H18 119.6 . . ?
C18 C19 C20 120.1(6) . . ?
C18 C19 H19 119.9 . . ?
C20 C19 H19 119.9 . . ?
C21 C20 C19 120.7(6) . . ?
C21 C20 H20 119.7 . . ?
C19 C20 H20 119.7 . . ?
C20 C21 C22 118.0(6) . . ?
C20 C21 H21 121.0 . . ?
C22 C21 H21 121.0 . . ?
C17 C22 C21 122.5(6) . . ?
C17 C22 N23 123.1(5) . . ?
C21 C22 N23 114.3(5) . . ?
O25 N23 O24 125.4(6) . . ?
O25 N23 C22 116.6(6) . . ?
O24 N23 C22 117.9(6) . . ?
C27 N26 C35B 121.2(5) . . ?
C27 N26 Pd 126.2(4) . . ?
C35B N26 Pd 112.6(4) . . ?
N26 C27 C28 121.0(6) . . ?
N26 C27 H27 119.5 . . ?
C28 C27 H27 119.5 . . ?
C29 C28 C27 119.4(6) . . ?
C29 C28 H28 120.3 . . ?
C27 C28 H28 120.3 . . ?
C28 C29 C29A 120.9(6) . . ?
C28 C29 H29 119.5 . . ?
C29A C29 H29 119.5 . . ?
C35B C29A C29 116.2(6) . . ?
C35B C29A C30 116.1(6) . . ?
C29 C29A C30 127.6(6) . . ?
C31 C30 C29A 121.7(6) . . ?
C31 C30 H30 119.2 . . ?
C29A C30 H30 119.2 . . ?
C30 C31 C31A 122.2(6) . . ?
C30 C31 H31 118.9 . . ?
C31A C31 H31 118.9 . . ?
C35A C31A C32 117.4(6) . . ?
C35A C31A C31 117.3(6) . . ?
C32 C31A C31 125.2(6) . . ?
C33 C32 C31A 120.1(6) . . ?
C33 C32 H32 119.9 . . ?
C31A C32 H32 119.9 . . ?
C32 C33 C34 121.9(6) . . ?
C32 C33 H33 119.0 . . ?
C34 C33 H33 119.0 . . ?
C35 C34 C33 118.8(6) . . ?
C35 C34 H34 120.6 . . ?
C33 C34 H34 120.6 . . ?
C34 C35 C35A 119.4(5) . . ?
C34 C35 Pd 130.4(5) . . ?
C35A C35 Pd 110.2(4) . . ?
C31A C35A C35 122.2(6) . . ?
C31A C35A C35B 119.9(6) . . ?
C35 C35A C35B 117.7(5) . . ?
N26 C35B C29A 121.2(5) . . ?
N26 C35B C35A 116.0(5) . . ?
C29A C35B C35A 122.7(5) . . ?
N1S C2S C3S 171(6) . . ?
C2S* C3S H3SA 99.0 . . ?
C2S C3S H3SA 109.5 . . ?
C2S* C3S H3SB 112.8 . . ?
C2S C3S H3SB 109.5 . . ?
H3SA C3S H3SB 109.5 . . ?
C2S* C3S H3SC 116.1 . . ?
C2S C3S H3SC 109.5 . . ?
H3SA C3S H3SC 109.5 . . ?
H3SB C3S H3SC 109.5 . . ?
C2S* C3S H3SD 109.5 . . ?
C2S C3S H3SD 99.5 . . ?
H3SA C3S H3SD 149.6 . . ?
H3SB C3S H3SD 49.8 . . ?
H3SC C3S H3SD 67.5 . . ?
C2S* C3S H3SE 109.5 . . ?
C2S C3S H3SE 110.9 . . ?
H3SA C3S H3SE 69.0 . . ?
H3SB C3S H3SE 137.3 . . ?
H3SD C3S H3SE 109.5 . . ?
C2S* C3S H3SF 109.5 . . ?
C2S C3S H3SF 117.5 . . ?
H3SA C3S H3SF 48.7 . . ?
H3SB C3S H3SF 61.5 . . ?
H3SC C3S H3SF 132.5 . . ?
H3SD C3S H3SF 109.5 . . ?
H3SE C3S H3SF 109.5 . . ?
N1S* C2S* C3S 172(6) . . ?

loop_
_geom_bond_atom_site_label_1
_geom_bond_atom_site_label_2
_geom_bond_distance
_geom_bond_site_symmetry_2
_geom_bond_publ_flag
Pd F2 1.955(3) . ?
Pd C35 2.008(5) . ?
Pd N26 2.012(5) . ?
Pd N13 2.019(4) . ?
Pd N1 2.027(5) . ?
Pd F1 2.040(3) . ?
N1 C6 1.354(7) . ?
N1 C2 1.355(7) . ?
C2 C3 1.385(8) . ?
C2 H2 0.9500 . ?
C3 C4 1.367(9) . ?
C3 H3 0.9500 . ?
C4 C5 1.357(8) . ?
C4 H4 0.9500 . ?
C5 C6 1.389(8) . ?
C5 H5 0.9500 . ?
C6 C7 1.471(8) . ?
C7 C12 1.408(8) . ?
C7 C8 1.412(7) . ?
C8 C9 1.351(8) . ?
C8 H8 0.9500 . ?
C9 C10 1.390(8) . ?
C9 H9 0.9500 . ?
C10 C11 1.383(8) . ?
C10 H10 0.9500 . ?
C11 C12 1.385(7) . ?
C11 H11 0.9500 . ?
C12 N13 1.421(7) . ?
N13 S14 1.619(4) . ?
S14 O15 1.426(4) . ?
S14 O16 1.435(4) . ?
S14 C17 1.791(6) . ?
C17 C22 1.386(8) . ?
C17 C18 1.389(7) . ?
C18 C19 1.376(8) . ?
C18 H18 0.9500 . ?
C19 C20 1.389(8) . ?
C19 H19 0.9500 . ?
C20 C21 1.376(8) . ?
C20 H20 0.9500 . ?
C21 C22 1.393(8) . ?
C21 H21 0.9500 . ?
C22 N23 1.477(7) . ?
N23 O25 1.222(6) . ?
N23 O24 1.224(7) . ?
N26 C27 1.314(7) . ?
N26 C35B 1.363(7) . ?
C27 C28 1.388(8) . ?
C27 H27 0.9500 . ?
C28 C29 1.367(8) . ?
C28 H28 0.9500 . ?
C29 C29A 1.408(8) . ?
C29 H29 0.9500 . ?
C29A C35B 1.407(8) . ?
C29A C30 1.433(8) . ?
C30 C31 1.350(9) . ?
C30 H30 0.9500 . ?
C31 C31A 1.438(8) . ?
C31 H31 0.9500 . ?
C31A C35A 1.401(8) . ?
C31A C32 1.403(8) . ?
C32 C33 1.378(9) . ?
C32 H32 0.9500 . ?
C33 C34 1.406(8) . ?
C33 H33 0.9500 . ?
C34 C35 1.374(8) . ?
C34 H34 0.9500 . ?
C35 C35A 1.403(8) . ?
C35A C35B 1.408(8) . ?
N1S C2S 1.139(10) . ?
C2S C3S 1.462(10) . ?
C3S C2S* 1.458(10) . ?
C3S H3SA 0.9800 . ?
C3S H3SB 0.9800 . ?
C3S H3SC 0.9800 . ?
C3S H3SD 0.9800 . ?
C3S H3SE 0.9800 . ?
C3S H3SF 0.9800 . ?
N1S* C2S* 1.136(10) . ?

loop_
_geom_torsion_atom_site_label_1
_geom_torsion_atom_site_label_2
_geom_torsion_atom_site_label_3
_geom_torsion_atom_site_label_4
_geom_torsion
_geom_torsion_site_symmetry_1
_geom_torsion_site_symmetry_2
_geom_torsion_site_symmetry_3
_geom_torsion_site_symmetry_4
_geom_torsion_publ_flag
F2 Pd N1 C6 149.0(4) . . . . ?
C35 Pd N1 C6 60.8(5) . . . . ?
N13 Pd N1 C6 -24.5(4) . . . . ?
F1 Pd N1 C6 -122.9(4) . . . . ?
F2 Pd N1 C2 -42.1(4) . . . . ?
C35 Pd N1 C2 -130.3(4) . . . . ?
N13 Pd N1 C2 144.4(4) . . . . ?
F1 Pd N1 C2 46.0(4) . . . . ?
C6 N1 C2 C3 0.8(8) . . . . ?
Pd N1 C2 C3 -168.6(4) . . . . ?
N1 C2 C3 C4 1.1(9) . . . . ?
C2 C3 C4 C5 -1.8(10) . . . . ?
C3 C4 C5 C6 0.7(9) . . . . ?
C2 N1 C6 C5 -2.0(8) . . . . ?
Pd N1 C6 C5 166.2(4) . . . . ?
C2 N1 C6 C7 177.8(5) . . . . ?
Pd N1 C6 C7 -14.0(7) . . . . ?
C4 C5 C6 N1 1.2(9) . . . . ?
C4 C5 C6 C7 -178.5(5) . . . . ?
N1 C6 C7 C12 36.8(8) . . . . ?
C5 C6 C7 C12 -143.4(6) . . . . ?
N1 C6 C7 C8 -140.1(5) . . . . ?
C5 C6 C7 C8 39.6(8) . . . . ?
C12 C7 C8 C9 -1.3(8) . . . . ?
C6 C7 C8 C9 175.8(5) . . . . ?
C7 C8 C9 C10 2.2(9) . . . . ?
C8 C9 C10 C11 -1.6(9) . . . . ?
C9 C10 C11 C12 0.1(8) . . . . ?
C10 C11 C12 C7 0.7(8) . . . . ?
C10 C11 C12 N13 -175.5(5) . . . . ?
C8 C7 C12 C11 -0.1(7) . . . . ?
C6 C7 C12 C11 -177.0(5) . . . . ?
C8 C7 C12 N13 176.0(4) . . . . ?
C6 C7 C12 N13 -0.9(8) . . . . ?
C11 C12 N13 S14 -78.2(5) . . . . ?
C7 C12 N13 S14 105.6(5) . . . . ?
C11 C12 N13 Pd 126.1(4) . . . . ?
C7 C12 N13 Pd -50.0(5) . . . . ?
C35 Pd N13 C12 -46.7(4) . . . . ?
N26 Pd N13 C12 -129.5(4) . . . . ?
N1 Pd N13 C12 54.0(4) . . . . ?
F1 Pd N13 C12 139.1(3) . . . . ?
C35 Pd N13 S14 160.8(3) . . . . ?
N26 Pd N13 S14 78.0(3) . . . . ?
N1 Pd N13 S14 -98.5(3) . . . . ?
F1 Pd N13 S14 -13.4(3) . . . . ?
C12 N13 S14 O15 179.1(4) . . . . ?
Pd N13 S14 O15 -28.8(4) . . . . ?
C12 N13 S14 O16 48.5(5) . . . . ?
Pd N13 S14 O16 -159.5(3) . . . . ?
C12 N13 S14 C17 -65.1(4) . . . . ?
Pd N13 S14 C17 86.9(3) . . . . ?
O15 S14 C17 C22 -139.7(5) . . . . ?
O16 S14 C17 C22 -11.0(5) . . . . ?
N13 S14 C17 C22 103.9(5) . . . . ?
O15 S14 C17 C18 44.1(5) . . . . ?
O16 S14 C17 C18 172.7(4) . . . . ?
N13 S14 C17 C18 -72.3(5) . . . . ?
C22 C17 C18 C19 0.3(8) . . . . ?
S14 C17 C18 C19 176.8(4) . . . . ?
C17 C18 C19 C20 -1.7(9) . . . . ?
C18 C19 C20 C21 2.6(9) . . . . ?
C19 C20 C21 C22 -2.0(9) . . . . ?
C18 C17 C22 C21 0.2(8) . . . . ?
S14 C17 C22 C21 -176.0(4) . . . . ?
C18 C17 C22 N23 -179.3(5) . . . . ?
S14 C17 C22 N23 4.5(8) . . . . ?
C20 C21 C22 C17 0.6(9) . . . . ?
C20 C21 C22 N23 -179.9(5) . . . . ?
C17 C22 N23 O25 -100.3(7) . . . . ?
C21 C22 N23 O25 80.1(7) . . . . ?
C17 C22 N23 O24 81.9(7) . . . . ?
C21 C22 N23 O24 -97.7(6) . . . . ?
F2 Pd N26 C27 85.0(4) . . . . ?
C35 Pd N26 C27 172.8(5) . . . . ?
N13 Pd N26 C27 -101.5(5) . . . . ?
F1 Pd N26 C27 -3.2(5) . . . . ?
F2 Pd N26 C35B -94.7(4) . . . . ?
C35 Pd N26 C35B -7.0(4) . . . . ?
N13 Pd N26 C35B 78.7(4) . . . . ?
F1 Pd N26 C35B 177.0(4) . . . . ?
C35B N26 C27 C28 -1.3(8) . . . . ?
Pd N26 C27 C28 179.0(4) . . . . ?
N26 C27 C28 C29 -1.0(9) . . . . ?
C27 C28 C29 C29A 2.6(9) . . . . ?
C28 C29 C29A C35B -1.8(8) . . . . ?
C28 C29 C29A C30 176.4(6) . . . . ?
C35B C29A C30 C31 1.2(9) . . . . ?
C29 C29A C30 C31 -177.1(6) . . . . ?
C29A C30 C31 C31A 1.2(9) . . . . ?
C30 C31 C31A C35A -2.3(9) . . . . ?
C30 C31 C31A C32 173.5(6) . . . . ?
C35A C31A C32 C33 1.6(8) . . . . ?
C31 C31A C32 C33 -174.3(6) . . . . ?
C31A C32 C33 C34 -2.1(9) . . . . ?
C32 C33 C34 C35 -0.3(9) . . . . ?
C33 C34 C35 C35A 3.2(8) . . . . ?
C33 C34 C35 Pd -177.1(4) . . . . ?
F2 Pd C35 C34 -81.6(5) . . . . ?
N26 Pd C35 C34 -172.3(5) . . . . ?
N13 Pd C35 C34 97.3(5) . . . . ?
N1 Pd C35 C34 10.3(5) . . . . ?
F2 Pd C35 C35A 98.2(4) . . . . ?
N26 Pd C35 C35A 7.4(4) . . . . ?
N13 Pd C35 C35A -83.0(4) . . . . ?
N1 Pd C35 C35A -170.0(4) . . . . ?
C32 C31A C35A C35 1.4(8) . . . . ?
C31 C31A C35A C35 177.6(5) . . . . ?
C32 C31A C35A C35B -175.1(5) . . . . ?
C31 C31A C35A C35B 1.0(8) . . . . ?
C34 C35 C35A C31A -3.8(8) . . . . ?
Pd C35 C35A C31A 176.4(4) . . . . ?
C34 C35 C35A C35B 172.8(5) . . . . ?
Pd C35 C35A C35B -7.0(6) . . . . ?
C27 N26 C35B C29A 2.1(8) . . . . ?
Pd N26 C35B C29A -178.1(4) . . . . ?
C27 N26 C35B C35A -174.7(5) . . . . ?
Pd N26 C35B C35A 5.1(6) . . . . ?
C29 C29A C35B N26 -0.5(8) . . . . ?
C30 C29A C35B N26 -178.9(5) . . . . ?
C29 C29A C35B C35A 176.0(5) . . . . ?
C30 C29A C35B C35A -2.4(8) . . . . ?
C31A C35A C35B N26 178.0(5) . . . . ?
C35 C35A C35B N26 1.3(7) . . . . ?
C31A C35A C35B C29A 1.3(8) . . . . ?
C35 C35A C35B C29A -175.3(5) . . . . ?
